data_4126726
loop_
_publ_author_name
'Pang, Jiandong'
'Yuan, Shuai'
'Qin, Junsheng'
'Liu, Caiping'
'Lollar, Christina'
'Wu, Mingyan'
'Yuan, Daqiang'
'Zhou, Hong-Cai'
'Hong, Maochun'

_publ_section_title
;
 Control the Structure of Zr-Tetracarboxylate Frameworks through Steric
 Tuning.
;
_journal_name_full 'Journal of the American Chemical Society'
_journal_paper_doi 10.1021/jacs.7b09973
_journal_year 2017
_chemical_formula_sum 'C40 H30 O18 Zr3'
_chemical_formula_weight 1072.30
_space_group_crystal_system hexagonal
_space_group_IT_number 191
_space_group_name_Hall '-P 6 2'
_space_group_name_H-M_alt 'P 6/m m m'
_symmetry_space_group_name_Hall '-P 6 2'
_symmetry_space_group_name_H-M 'P 6/m m m'
_atom_sites_solution_hydrogens mixed
_audit_creation_method SHELXL-2017/1
_cell_angle_alpha 90
_cell_angle_beta 90
_cell_angle_gamma 120
_cell_formula_units_Z 6
_cell_length_a 40.962(17)
_cell_length_b 40.962
_cell_length_c 15.438(6)
_cell_measurement_reflns_used 8383
_cell_measurement_temperature 296(2)
_cell_measurement_theta_max 55.9478
_cell_measurement_theta_min 3.5853
_cell_volume 22433(13)
_computing_cell_refinement 'SAINT+ ver. (Bruker, 2001)'
_computing_data_collection 'APEX2  (Bruker, 2008)'
_computing_data_reduction 'SAINT+ ver. (Bruker, 2001)'
_computing_molecular_graphics 'SHELXTL (Sheldrick, 2017)'
_computing_publication_material 'SHELXTL (Sheldrick, 2017)'
_computing_structure_refinement 'SHELXL-2017/1 (Sheldrick, 2017)'
_computing_structure_solution 'SHELXS-2017/1 (Sheldrick, 2017)'
_diffrn_ambient_temperature 296(2)
_diffrn_measured_fraction_theta_full 0.972
_diffrn_measured_fraction_theta_max 0.972
_diffrn_measurement_device_type 'Bruker SMART APEX II CCD area detector'
_diffrn_measurement_method 'phi and omega scans'
_diffrn_radiation_type CuK\a
_diffrn_radiation_wavelength 1.54184
_diffrn_reflns_av_R_equivalents 0.2261
_diffrn_reflns_av_unetI/netI 0.0905
_diffrn_reflns_Laue_measured_fraction_full 0.972
_diffrn_reflns_Laue_measured_fraction_max 0.972
_diffrn_reflns_limit_h_max 46
_diffrn_reflns_limit_h_min -23
_diffrn_reflns_limit_k_max 26
_diffrn_reflns_limit_k_min -46
_diffrn_reflns_limit_l_max 8
_diffrn_reflns_limit_l_min -17
_diffrn_reflns_number 6209
_diffrn_reflns_point_group_measured_fraction_full 0.972
_diffrn_reflns_point_group_measured_fraction_max 0.972
_diffrn_reflns_theta_full 60.759
_diffrn_reflns_theta_max 60.759
_diffrn_reflns_theta_min 3.585
_diffrn_source 'fine-focus sealed tube'
_exptl_absorpt_coefficient_mu 1.872
_exptl_absorpt_correction_T_max 0.7516
_exptl_absorpt_correction_T_min 0.6018
_exptl_absorpt_correction_type multi-scan
_exptl_crystal_colour Red
_exptl_crystal_density_diffrn 0.476
_exptl_crystal_description Hexagonal-prism
_exptl_crystal_F_000 3204
_exptl_crystal_size_max 0.1
_exptl_crystal_size_mid 0.05
_exptl_crystal_size_min 0.05
_refine_diff_density_max 0.880
_refine_diff_density_min -0.775
_refine_diff_density_rms 0.055
_refine_ls_extinction_method none
_refine_ls_goodness_of_fit_ref 0.927
_refine_ls_hydrogen_treatment constr
_refine_ls_matrix_type full
_refine_ls_number_parameters 152
_refine_ls_number_reflns 6209
_refine_ls_number_restraints 0
_refine_ls_restrained_S_all 0.927
_refine_ls_R_factor_all 0.0642
_refine_ls_R_factor_gt 0.0475
_refine_ls_shift/su_max 0.003
_refine_ls_shift/su_mean 0.000
_refine_ls_structure_factor_coef Fsqd
_refine_ls_weighting_details 'w=1/[\s^2^(Fo^2^)+(0.0781P)^2^] where P=(Fo^2^+2Fc^2^)/3'
_refine_ls_weighting_scheme calc
_refine_ls_wR_factor_gt 0.1249
_refine_ls_wR_factor_ref 0.1289
_reflns_Friedel_coverage 0.000
_reflns_number_gt 3889
_reflns_number_total 6209
_reflns_threshold_expression 'I > 2\s(I)'
_cod_data_source_file ja7b09973_si_002.cif
_cod_data_source_block PCN-608-OH
_cod_original_cell_volume 22432(20)
_cod_database_code 4126726
_shelx_shelxl_version_number 2017/1
_shelx_space_group_comment
;
The symmetry employed for this shelxl refinement is uniquely defined
by the following loop, which should always be used as a source of
symmetry information in preference to the above space-group names.
They are only intended as comments.
;

loop_
_space_group_symop_operation_xyz
'x, y, z'
'x-y, x, z'
'-y, x-y, z'
'-x, -y, z'
'-x+y, -x, z'
'y, -x+y, z'
'x-y, -y, -z'
'-x, -x+y, -z'
'y, x, -z'
'-y, -x, -z'
'-x+y, y, -z'
'x, x-y, -z'
'-x, -y, -z'
'-x+y, -x, -z'
'y, -x+y, -z'
'x, y, -z'
'x-y, x, -z'
'-y, x-y, -z'
'-x+y, y, z'
'x, x-y, z'
'-y, -x, z'
'y, x, z'
'x-y, -y, z'
'-x, -x+y, z'

loop_
_atom_site_label
_atom_site_type_symbol
_atom_site_fract_x
_atom_site_fract_y
_atom_site_fract_z
_atom_site_U_iso_or_equiv
_atom_site_adp_type
_atom_site_occupancy
_atom_site_site_symmetry_order
_atom_site_calc_flag
_atom_site_refinement_flags_posn
_atom_site_refinement_flags_adp
_atom_site_refinement_flags_occupancy
Zr1 Zr 0.45652(2) 0.000000 0.11396(2) 0.05459(17) Uani 1 2 d S T P
Zr2 Zr 0.53489(2) 0.06979(2) 0.000000 0.04915(18) Uani 1 4 d S T P
O1 O 0.51749(6) 0.10115(5) 0.08919(14) 0.0644(6) Uani 1 1 d . . .
O2 O 0.46571(7) 0.05664(6) 0.15885(15) 0.0812(7) Uani 1 1 d . . .
O3 O 0.47739(15) 0.23869(8) 0.1788(2) 0.1461(19) Uani 1 2 d S T P
H3A H 0.498241 0.249121 0.158059 0.175 Uiso 1 2 d R U P
O4 O 0.47511(9) 0.03438(9) 0.000000 0.0888(12) Uani 1 2 d S T P
O5 O 0.51641(5) 0.03283(9) 0.1170(2) 0.1024(13) Uani 1 2 d S T P
O6 O 0.40238(8) 0.000000 0.0652(3) 0.1320(17) Uani 1 2 d S T P
H6A H 0.406966 0.019720 0.093168 0.198 Uiso 1 1 d R U .
O7 O 0.45863(10) 0.000000 0.2556(2) 0.1154(14) Uani 1 2 d S T P
H7A H 0.455441 -0.019670 0.281681 0.173 Uiso 1 1 d R U .
C1 C 0.48972(11) 0.09035(10) 0.1410(2) 0.0736(10) Uani 1 1 d . . .
C2 C 0.48720(11) 0.12103(9) 0.1857(2) 0.0736(10) Uani 1 1 d . . .
C3 C 0.45916(12) 0.11257(10) 0.2438(3) 0.1050(14) Uani 1 1 d . . .
H3 H 0.442343 0.087405 0.256428 0.126 Uiso 1 1 calc R U .
C4 C 0.45478(13) 0.14065(11) 0.2853(2) 0.1064(14) Uani 1 1 d . . .
H4 H 0.435152 0.134423 0.324114 0.128 Uiso 1 1 calc R U .
C5 C 0.48104(14) 0.17847(10) 0.2663(2) 0.0963(13) Uani 1 1 d . . .
C6 C 0.50896(14) 0.18664(11) 0.2064(3) 0.1233(18) Uani 1 1 d . . .
H6 H 0.525895 0.211521 0.191665 0.148 Uiso 1 1 calc R U .
C7 C 0.51153(13) 0.15795(10) 0.1690(2) 0.1046(15) Uani 1 1 d . . .
H7 H 0.531005 0.163967 0.129908 0.125 Uiso 1 1 calc R U .
C8 C 0.47746(14) 0.20916(10) 0.3137(2) 0.1028(14) Uani 1 1 d . . .
C9 C 0.47763(19) 0.23881(10) 0.2672(4) 0.109(2) Uani 1 2 d S T P
C10 C 0.47632(14) 0.20955(11) 0.4055(2) 0.1045(15) Uani 1 1 d . . .
H10 H 0.475491 0.189506 0.435769 0.125 Uiso 1 1 calc R U .
C11 C 0.47639(18) 0.23820(9) 0.4517(3) 0.1001(19) Uani 1 2 d S T P

loop_
_atom_site_aniso_label
_atom_site_aniso_U_11
_atom_site_aniso_U_22
_atom_site_aniso_U_33
_atom_site_aniso_U_23
_atom_site_aniso_U_13
_atom_site_aniso_U_12
Zr1 0.0652(3) 0.0320(2) 0.0554(3) 0.000 0.00765(17) 0.01601(11)
Zr2 0.0611(3) 0.0257(3) 0.0489(3) 0.000 0.000 0.01287(14)
O1 0.0870(16) 0.0279(11) 0.0744(14) -0.0086(10) 0.0049(13) 0.0259(11)
O2 0.0976(18) 0.0368(13) 0.0939(17) -0.0191(12) 0.0224(14) 0.0223(13)
O3 0.275(6) 0.144(3) 0.062(2) 0.0085(15) 0.017(3) 0.138(3)
O4 0.083(2) 0.085(2) 0.0332(16) 0.000 0.000 -0.0077(18)
O5 0.0815(19) 0.071(2) 0.151(3) 0.072(2) 0.0362(11) 0.0353(12)
O6 0.0833(19) 0.0338(17) 0.262(5) 0.000 0.086(2) 0.0169(8)
O7 0.163(3) 0.074(2) 0.080(3) 0.000 0.033(2) 0.0368(12)
C1 0.096(3) 0.049(2) 0.077(2) -0.013(2) 0.022(2) 0.037(2)
C2 0.106(3) 0.051(2) 0.058(2) 0.0009(18) 0.017(2) 0.034(2)
C3 0.140(4) 0.055(2) 0.116(3) -0.003(2) 0.024(3) 0.046(3)
C4 0.166(4) 0.074(3) 0.094(3) -0.009(2) 0.033(3) 0.071(3)
C5 0.168(4) 0.055(2) 0.080(3) -0.004(2) 0.015(3) 0.066(3)
C6 0.188(5) 0.067(3) 0.118(3) 0.004(3) 0.064(4) 0.066(3)
C7 0.157(4) 0.053(2) 0.112(3) 0.004(2) 0.055(3) 0.059(3)
C8 0.188(5) 0.067(3) 0.079(3) 0.005(2) 0.021(3) 0.083(3)
C9 0.179(6) 0.076(3) 0.108(5) 0.019(2) 0.039(4) 0.089(3)
C10 0.202(5) 0.084(3) 0.066(2) 0.010(2) 0.019(3) 0.100(3)
C11 0.194(6) 0.075(2) 0.071(3) 0.0014(17) 0.003(3) 0.097(3)

loop_
_atom_type_symbol
_atom_type_description
_atom_type_scat_dispersion_real
_atom_type_scat_dispersion_imag
_atom_type_scat_source
C C 0.0181 0.0091 'International Tables Vol C Tables 4.2.6.8 and 6.1.1.4'
H H 0.0000 0.0000 'International Tables Vol C Tables 4.2.6.8 and 6.1.1.4'
O O 0.0492 0.0322 'International Tables Vol C Tables 4.2.6.8 and 6.1.1.4'
Zr Zr -0.1862 2.2449 'International Tables Vol C Tables 4.2.6.8 and 6.1.1.4'

loop_
_geom_angle_atom_site_label_1
_geom_angle_atom_site_label_2
_geom_angle_atom_site_label_3
_geom_angle
_geom_angle_site_symmetry_1
_geom_angle_site_symmetry_3
O5 Zr1 O5 66.34(15) 4_655 .
O5 Zr1 O4 71.59(12) 4_655 7
O5 Zr1 O4 107.90(15) . 7
O5 Zr1 O4 107.90(15) 4_655 .
O5 Zr1 O4 71.59(12) . .
O4 Zr1 O4 69.43(15) 7 .
O5 Zr1 O7 86.82(14) 4_655 .
O5 Zr1 O7 86.82(14) . .
O4 Zr1 O7 145.07(7) 7 .
O4 Zr1 O7 145.07(7) . .
O5 Zr1 O2 140.16(10) 4_655 .
O5 Zr1 O2 78.30(10) . .
O4 Zr1 O2 139.98(10) 7 .
O4 Zr1 O2 75.84(10) . .
O7 Zr1 O2 73.02(8) . .
O5 Zr1 O2 78.29(11) 4_655 23
O5 Zr1 O2 140.15(10) . 23
O4 Zr1 O2 75.85(10) 7 23
O4 Zr1 O2 139.98(10) . 23
O7 Zr1 O2 73.02(8) . 23
O2 Zr1 O2 125.01(12) . 23
O5 Zr1 O6 143.08(8) 4_655 .
O5 Zr1 O6 143.08(8) . .
O4 Zr1 O6 76.19(12) 7 .
O4 Zr1 O6 76.19(13) . .
O7 Zr1 O6 111.03(15) . .
O2 Zr1 O6 76.76(8) . .
O2 Zr1 O6 76.77(8) 23 .
O5 Zr1 Zr1 91.28(10) 4_655 16
O5 Zr1 Zr1 91.28(10) . 16
O4 Zr1 Zr1 34.76(7) 7 16
O4 Zr1 Zr1 34.76(7) . 16
O7 Zr1 Zr1 177.73(11) . 16
O2 Zr1 Zr1 107.81(6) . 16
O2 Zr1 Zr1 107.81(6) 23 16
O6 Zr1 Zr1 71.24(9) . 16
O5 Zr1 Zr2 88.43(10) 4_655 .
O5 Zr1 Zr2 37.17(8) . .
O4 Zr1 Zr2 88.64(9) 7 .
O4 Zr1 Zr2 34.46(8) . .
O7 Zr1 Zr2 118.64(7) . .
O2 Zr1 Zr2 72.79(6) . .
O2 Zr1 Zr2 162.08(6) 23 .
O6 Zr1 Zr2 108.56(7) . .
Zr1 Zr1 Zr2 60.023(14) 16 .
O5 Zr1 Zr2 37.17(8) 4_655 13_655
O5 Zr1 Zr2 88.43(10) . 13_655
O4 Zr1 Zr2 34.46(8) 7 13_655
O4 Zr1 Zr2 88.65(9) . 13_655
O7 Zr1 Zr2 118.64(7) . 13_655
O2 Zr1 Zr2 162.08(6) . 13_655
O2 Zr1 Zr2 72.78(6) 23 13_655
O6 Zr1 Zr2 108.56(6) . 13_655
Zr1 Zr1 Zr2 60.023(12) 16 13_655
Zr2 Zr1 Zr2 89.36(2) . 13_655
O5 Zr1 Zr1 33.20(8) 4_655 4_655
O5 Zr1 Zr1 33.20(8) . 4_655
O4 Zr1 Zr1 88.46(10) 7 4_655
O4 Zr1 Zr1 88.46(10) . 4_655
O7 Zr1 Zr1 87.73(11) . 4_655
O2 Zr1 Zr1 110.23(6) . 4_655
O2 Zr1 Zr1 110.22(7) 23 4_655
O6 Zr1 Zr1 161.24(9) . 4_655
Zr1 Zr1 Zr1 90.0 16 4_655
Zr2 Zr1 Zr1 59.61(2) . 4_655
Zr2 Zr1 Zr1 59.612(8) 13_655 4_655
O4 Zr2 O4 107.8(2) . 19_655
O4 Zr2 O1 78.62(10) . 16
O4 Zr2 O1 141.73(6) 19_655 16
O4 Zr2 O1 78.62(10) . .
O4 Zr2 O1 141.74(6) 19_655 .
O1 Zr2 O1 76.29(11) 16 .
O4 Zr2 O1 141.74(6) . 19_655
O4 Zr2 O1 78.62(10) 19_655 19_655
O1 Zr2 O1 120.13(11) 16 19_655
O1 Zr2 O1 74.87(12) . 19_655
O4 Zr2 O1 141.74(6) . 11_655
O4 Zr2 O1 78.62(10) 19_655 11_655
O1 Zr2 O1 74.87(12) 16 11_655
O1 Zr2 O1 120.13(11) . 11_655
O1 Zr2 O1 76.28(11) 19_655 11_655
O4 Zr2 O5 69.77(8) . 16
O4 Zr2 O5 69.76(8) 19_655 16
O1 Zr2 O5 78.07(10) 16 16
O1 Zr2 O5 142.47(6) . 16
O1 Zr2 O5 142.46(6) 19_655 16
O1 Zr2 O5 78.06(10) 11_655 16
O4 Zr2 O5 69.76(8) . .
O4 Zr2 O5 69.76(8) 19_655 .
O1 Zr2 O5 142.47(6) 16 .
O1 Zr2 O5 78.07(10) . .
O1 Zr2 O5 78.06(10) 19_655 .
O1 Zr2 O5 142.46(6) 11_655 .
O5 Zr2 O5 108.1(2) 16 .
O4 Zr2 Zr1 34.62(5) . .
O4 Zr2 Zr1 89.69(9) 19_655 .
O1 Zr2 Zr1 110.61(6) 16 .
O1 Zr2 Zr1 74.62(6) . .
O1 Zr2 Zr1 110.47(6) 19_655 .
O1 Zr2 Zr1 165.24(5) 11_655 .
O5 Zr2 Zr1 89.51(9) 16 .
O5 Zr2 Zr1 35.18(5) . .
O4 Zr2 Zr1 34.62(5) . 16
O4 Zr2 Zr1 89.70(9) 19_655 16
O1 Zr2 Zr1 74.62(6) 16 16
O1 Zr2 Zr1 110.61(6) . 16
O1 Zr2 Zr1 165.24(5) 19_655 16
O1 Zr2 Zr1 110.47(6) 11_655 16
O5 Zr2 Zr1 35.18(5) 16 16
O5 Zr2 Zr1 89.51(9) . 16
Zr1 Zr2 Zr1 59.96(3) . 16
O4 Zr2 Zr1 89.70(9) . 13_655
O4 Zr2 Zr1 34.62(5) 19_655 13_655
O1 Zr2 Zr1 110.47(6) 16 13_655
O1 Zr2 Zr1 165.25(5) . 13_655
O1 Zr2 Zr1 110.60(6) 19_655 13_655
O1 Zr2 Zr1 74.61(5) 11_655 13_655
O5 Zr2 Zr1 35.17(5) 16 13_655
O5 Zr2 Zr1 89.51(9) . 13_655
Zr1 Zr2 Zr1 90.64(2) . 13_655
Zr1 Zr2 Zr1 60.78(3) 16 13_655
O4 Zr2 Zr1 89.70(9) . 4_655
O4 Zr2 Zr1 34.62(5) 19_655 4_655
O1 Zr2 Zr1 165.24(5) 16 4_655
O1 Zr2 Zr1 110.48(6) . 4_655
O1 Zr2 Zr1 74.61(5) 19_655 4_655
O1 Zr2 Zr1 110.60(6) 11_655 4_655
O5 Zr2 Zr1 89.51(9) 16 4_655
O5 Zr2 Zr1 35.18(5) . 4_655
Zr1 Zr2 Zr1 60.78(3) . 4_655
Zr1 Zr2 Zr1 90.64(2) 16 4_655
Zr1 Zr2 Zr1 59.96(2) 13_655 4_655
C1 O1 Zr2 132.39(19) . .
C1 O2 Zr1 133.9(2) . .
Zr2 O4 Zr1 110.93(11) . .
Zr2 O4 Zr1 110.93(11) . 16
Zr1 O4 Zr1 110.48(14) . 16
Zr1 O5 Zr1 113.60(15) . 4_655
Zr1 O5 Zr2 107.65(11) . .
Zr1 O5 Zr2 107.65(11) 4_655 .
O2 C1 O1 126.1(3) . .
O2 C1 C2 118.7(3) . .
O1 C1 C2 115.2(3) . .
C7 C2 C3 117.8(3) . .
C7 C2 C1 122.2(3) . .
C3 C2 C1 119.9(3) . .
C2 C3 C4 122.0(4) . .
C3 C4 C5 117.8(4) . .
C6 C5 C4 119.5(3) . .
C6 C5 C8 122.2(4) . .
C4 C5 C8 118.2(4) . .
C7 C6 C5 119.3(4) . .
C2 C7 C6 123.5(4) . .
C9 C8 C10 119.1(4) . .
C9 C8 C5 120.4(4) . .
C10 C8 C5 120.4(3) . .
O3 C9 C8 120.7(3) . 20
O3 C9 C8 120.7(3) . .
C8 C9 C8 118.6(5) 20 .
C11 C10 C8 122.8(3) . .
C10 C11 C10 117.5(5) . 20
C10 C11 C11 121.3(2) . 16_556
C10 C11 C11 121.3(2) 20 16_556

loop_
_geom_bond_atom_site_label_1
_geom_bond_atom_site_label_2
_geom_bond_distance
_geom_bond_site_symmetry_2
Zr1 O5 2.1285(19) 4_655
Zr1 O5 2.129(2) .
Zr1 O4 2.1414(19) 7
Zr1 O4 2.1415(19) .
Zr1 O7 2.189(4) .
Zr1 O2 2.265(2) .
Zr1 O2 2.265(2) 23
Zr1 O6 2.342(4) .
Zr1 Zr1 3.5187(16) 16
Zr1 Zr2 3.5209(9) .
Zr1 Zr2 3.5210(6) 13_655
Zr1 Zr1 3.5625(17) 4_655
Zr2 O4 2.133(3) .
Zr2 O4 2.133(3) 19_655
Zr2 O1 2.229(2) 16
Zr2 O1 2.229(2) .
Zr2 O1 2.230(2) 19_655
Zr2 O1 2.230(2) 11_655
Zr2 O5 2.232(3) 16
Zr2 O5 2.232(3) .
O1 C1 1.275(4) .
O2 C1 1.262(4) .
O3 C9 1.364(6) .
C1 C2 1.482(4) .
C2 C7 1.356(4) .
C2 C3 1.359(5) .
C3 C4 1.405(5) .
C4 C5 1.406(5) .
C5 C6 1.376(5) .
C5 C8 1.524(5) .
C6 C7 1.360(5) .
C8 C9 1.408(4) .
C8 C10 1.419(4) .
C10 C11 1.371(4) .
C11 C11 1.493(9) 16_556
